data_4127784
loop_
_publ_author_name
'Zhu, Xu'
'McAtee, Christopher C.'
'Schindler, Corinna S.'

_publ_section_title
;
 Total Syntheses of Herqulines B and C.
;
_journal_issue 8
_journal_name_full 'Journal of the American Chemical Society'
_journal_page_first 3409
_journal_page_last 3413
_journal_paper_doi 10.1021/jacs.8b13849
_journal_volume 141
_journal_year 2019
_chemical_absolute_configuration ad
_chemical_formula_moiety 'C27 H33 N2 O2, Cl, 0.5(H2 O) [+ solvent]'
_chemical_formula_sum 'C27 H34 Cl N2 O2.5'
_chemical_formula_weight 462.01
_space_group_crystal_system monoclinic
_space_group_IT_number 4
_space_group_name_Hall 'P 2yb'
_space_group_name_H-M_alt 'P 1 21 1'
_symmetry_space_group_name_Hall 'P 2yb'
_symmetry_space_group_name_H-M 'P 1 21 1'
_atom_sites_solution_hydrogens mixed
_audit_creation_method SHELXL-2016/6
_cell_angle_alpha 90
_cell_angle_beta 106.083(3)
_cell_angle_gamma 90
_cell_formula_units_Z 2
_cell_length_a 10.8485(3)
_cell_length_b 8.5152(3)
_cell_length_c 15.5978(6)
_cell_measurement_reflns_used 15401
_cell_measurement_temperature 85(2)
_cell_measurement_theta_max 69.0050
_cell_measurement_theta_min 2.9340
_cell_volume 1384.49(8)
_computing_cell_refinement 'CrysAlisPro 1.171.38.41 (Rigaku OD, 2015)'
_computing_data_collection 'CrysAlisPro 1.171.38.41 (Rigaku OD, 2015)'
_computing_data_reduction 'CrysAlisPro 1.171.38.41 (Rigaku OD, 2015)'
_computing_molecular_graphics 'Bruker SHELXTL'
_computing_publication_material 'Bruker SHELXTL'
_computing_structure_refinement 'SHELXL-2016/6 (Sheldrick, 2016)'
_computing_structure_solution 'SHELXT (Sheldrick, 2014)'
_diffrn_ambient_temperature 85(2)
_diffrn_measured_fraction_theta_full 0.992
_diffrn_measured_fraction_theta_max 0.985
_diffrn_measurement_device_type 'Rigaku Saturn 944+ CCD'
_diffrn_measurement_method '\w scans'
_diffrn_radiation_type CuK\a
_diffrn_radiation_wavelength 1.54184
_diffrn_reflns_av_R_equivalents 0.0660
_diffrn_reflns_av_unetI/netI 0.0360
_diffrn_reflns_Laue_measured_fraction_full 0.992
_diffrn_reflns_Laue_measured_fraction_max 0.985
_diffrn_reflns_limit_h_max 13
_diffrn_reflns_limit_h_min -13
_diffrn_reflns_limit_k_max 9
_diffrn_reflns_limit_k_min -9
_diffrn_reflns_limit_l_max 18
_diffrn_reflns_limit_l_min -18
_diffrn_reflns_number 21092
_diffrn_reflns_point_group_measured_fraction_full 0.855
_diffrn_reflns_point_group_measured_fraction_max 0.845
_diffrn_reflns_theta_full 67.684
_diffrn_reflns_theta_max 69.263
_diffrn_reflns_theta_min 2.948
_diffrn_source 'micro-focus rotating anode'
_exptl_absorpt_coefficient_mu 1.415
_exptl_absorpt_correction_T_max 1.00000
_exptl_absorpt_correction_T_min 0.68390
_exptl_absorpt_correction_type multi-scan
_exptl_absorpt_process_details
; 
CrysAlisPro 1.171.38.41 (Rigaku Oxford Diffraction, 2015) 
Empirical absorption correction using spherical harmonics, 
 implemented in SCALE3 ABSPACK scaling algorithm. 
;
_exptl_crystal_colour colourless
_exptl_crystal_density_diffrn 1.108
_exptl_crystal_description plate
_exptl_crystal_F_000 494
_exptl_crystal_size_max 0.140
_exptl_crystal_size_mid 0.100
_exptl_crystal_size_min 0.040
_refine_diff_density_max 0.999
_refine_diff_density_min -0.312
_refine_diff_density_rms 0.072
_refine_ls_abs_structure_details
; 
 Flack x determined using 1469 quotients [(I+)-(I-)]/[(I+)+(I-)] 
 (Parsons, Flack and Wagner, Acta Cryst. B69 (2013) 249-259). 
  
=============================================== 
   "ccm979_sq "  PLATON-BIJVOET 
=============================================== 
Space Group       P21 
Wavelength    1.54184 
Flack x ....   0.05(2) 
Parsons z ..  0.209(6) 
  
  
Bijvoet Pairs    1640 
Coverage ...       68 
DiffCalcMax.   270.23 
Outlier Crit   540.46 
Scatter Plot 
Sigma Crit..     0.25 
Select Pairs     1266 
Number Plus       938 
Number Minus      328 
Aver. Ratio     0.880 
Slope ......    0.512 
  
  
Student-T Prob. Plot 
Sample Size.     1630 
Corr. Coeff.    0.995 
Intercept ..   -0.106 
Slope ......    1.589 
  
  
Bayesian Statistics 
Student_T Nu     6.13 
Select Pairs     1640 
P2(true)....    1.000 
P3(true)....    1.000 
P3(rac-twin)  0.0E+00 
P3(false) ..  0.0E+00 
G ..........   0.8601 
G (su) .....   0.0223 
Hooft y .... 0.070(11) 
  
;
_refine_ls_abs_structure_Flack 0.05(2)
_refine_ls_extinction_coef 0.0068(12)
_refine_ls_extinction_expression Fc^*^=kFc[1+0.001xFc^2^\l^3^/sin(2\q)]^-1/4^
_refine_ls_extinction_method 'SHELXL-2016/6 (Sheldrick 2016)'
_refine_ls_goodness_of_fit_ref 1.037
_refine_ls_hydrogen_treatment mixed
_refine_ls_matrix_type full
_refine_ls_number_parameters 317
_refine_ls_number_reflns 4378
_refine_ls_number_restraints 55
_refine_ls_restrained_S_all 1.031
_refine_ls_R_factor_all 0.0655
_refine_ls_R_factor_gt 0.0640
_refine_ls_shift/su_max 0.000
_refine_ls_shift/su_mean 0.000
_refine_ls_structure_factor_coef Fsqd
_refine_ls_weighting_details 'w=1/[\s^2^(Fo^2^)+(0.0979P)^2^+1.7469P] where P=(Fo^2^+2Fc^2^)/3'
_refine_ls_weighting_scheme calc
_refine_ls_wR_factor_gt 0.1693
_refine_ls_wR_factor_ref 0.1718
_reflns_Friedel_coverage 0.599
_reflns_Friedel_fraction_full 0.695
_reflns_Friedel_fraction_max 0.682
_reflns_number_gt 4252
_reflns_number_total 4378
_reflns_threshold_expression 'I > 2\s(I)'
_cod_data_source_file ja8b13849_si_002.cif
_cod_data_source_block ccm979_sq
_cod_original_formula_sum 'C27 H34 Cl N2 O2.50'
_cod_database_code 4127784
_shelx_shelxl_version_number 2016/6
_shelx_space_group_comment
; 
The symmetry employed for this shelxl refinement is uniquely defined 
by the following loop, which should always be used as a source of 
symmetry information in preference to the above space-group names. 
They are only intended as comments. 
;
_shelx_estimated_absorpt_t_min 0.826
_shelx_estimated_absorpt_t_max 0.946

loop_
_space_group_symop_operation_xyz
'x, y, z'
'-x, y+1/2, -z'

loop_
_atom_site_label
_atom_site_type_symbol
_atom_site_fract_x
_atom_site_fract_y
_atom_site_fract_z
_atom_site_U_iso_or_equiv
_atom_site_adp_type
_atom_site_occupancy
_atom_site_site_symmetry_order
_atom_site_calc_flag
_atom_site_refinement_flags_posn
_atom_site_refinement_flags_adp
_atom_site_refinement_flags_occupancy
_atom_site_disorder_assembly
_atom_site_disorder_group
Cl1 Cl 0.58908(11) 0.13530(18) 0.43442(8) 0.0385(3) Uani 1 1 d . . . . .
O1 O 0.9210(4) -0.1898(6) 1.0741(3) 0.0426(10) Uani 1 1 d . . . . .
O2 O 0.6451(4) -0.0049(6) 1.0506(3) 0.0431(10) Uani 1 1 d . . . . .
O3 O 0.3338(7) 0.0005(9) 0.4904(4) 0.0291(15) Uani 0.5 1 d D . P . .
H3C H 0.397(7) 0.039(13) 0.478(9) 0.044 Uiso 0.5 1 d D U P . .
H3D H 0.348(11) -0.085(8) 0.516(8) 0.044 Uiso 0.5 1 d D U P . .
N1 N 0.6456(4) 0.1390(6) 0.6367(3) 0.0323(10) Uani 1 1 d . . . . .
H1C H 0.633538 0.135376 0.570839 0.039 Uiso 1 1 calc R U . . .
N2 N 0.8811(4) -0.0425(6) 0.6939(3) 0.0287(9) Uani 1 1 d . . . . .
C1 C 0.6449(5) -0.0278(7) 0.6655(3) 0.0288(11) Uani 1 1 d . . . . .
H1A H 0.564750 -0.078219 0.629953 0.035 Uiso 1 1 calc R U . . .
H1B H 0.644446 -0.030212 0.728834 0.035 Uiso 1 1 calc R U . . .
C2 C 0.7596(4) -0.1243(7) 0.6552(3) 0.0295(11) Uani 1 1 d . . . . .
H2A H 0.749614 -0.139752 0.590075 0.035 Uiso 1 1 calc R U . . .
C3 C 0.8750(5) 0.1182(8) 0.6575(4) 0.0348(12) Uani 1 1 d . . . . .
H3A H 0.861386 0.110813 0.592214 0.042 Uiso 1 1 calc R U . . .
H3B H 0.959247 0.169236 0.683015 0.042 Uiso 1 1 calc R U . . .
C4 C 0.7707(5) 0.2243(7) 0.6752(4) 0.0361(12) Uani 1 1 d . . . . .
H4A H 0.766849 0.316084 0.634524 0.043 Uiso 1 1 calc R U . . .
C5 C 0.5316(5) 0.2257(8) 0.6491(4) 0.0413(14) Uani 1 1 d . . . . .
H5A H 0.452871 0.171542 0.616604 0.062 Uiso 1 1 calc R U . . .
H5B H 0.531135 0.332906 0.626126 0.062 Uiso 1 1 calc R U . . .
H5C H 0.536382 0.229541 0.712754 0.062 Uiso 1 1 calc R U . . .
C6 C 0.7559(5) -0.2883(7) 0.6985(3) 0.0298(11) Uani 1 1 d . . . . .
H6A H 0.667982 -0.331504 0.676855 0.036 Uiso 1 1 calc R U . . .
H6B H 0.814379 -0.360175 0.678742 0.036 Uiso 1 1 calc R U . . .
C7 C 0.7941(5) -0.2841(6) 0.7994(3) 0.0272(10) Uani 1 1 d . . . . .
C8A C 0.9351(5) -0.3082(7) 0.8502(4) 0.0320(11) Uani 0.55(2) 1 d . U P A 1
H8A H 0.952570 -0.422396 0.855914 0.038 Uiso 0.55(2) 1 calc R U P A 1
H8B H 0.988895 -0.263409 0.814317 0.038 Uiso 0.55(2) 1 calc R U P A 1
C9A C 0.9754(9) -0.2354(16) 0.9424(7) 0.031(3) Uani 0.55(2) 1 d . U P A 1
H9AA H 1.056221 -0.285480 0.977023 0.037 Uiso 0.55(2) 1 calc R U P A 1
H9AB H 0.993147 -0.122502 0.936460 0.037 Uiso 0.55(2) 1 calc R U P A 1
C8B C 0.9351(5) -0.3082(7) 0.8502(4) 0.0320(11) Uani 0.45(2) 1 d . U P A 2
H8B1 H 0.970440 -0.396506 0.823126 0.038 Uiso 0.45(2) 1 calc R U P A 2
H8B2 H 0.984245 -0.212468 0.844934 0.038 Uiso 0.45(2) 1 calc R U P A 2
C9B C 0.9503(11) -0.342(2) 0.9460(8) 0.036(4) Uani 0.45(2) 1 d . U P A 2
H9BA H 0.928022 -0.454154 0.950808 0.043 Uiso 0.45(2) 1 calc R U P A 2
H9BB H 1.042321 -0.330496 0.978012 0.043 Uiso 0.45(2) 1 calc R U P A 2
C10 C 0.8783(5) -0.2512(7) 0.9930(4) 0.0337(12) Uani 1 1 d . . . . .
C11 C 0.7460(4) -0.1937(7) 0.9392(3) 0.0264(10) Uani 1 1 d . . . . .
H11A H 0.681004 -0.231353 0.969074 0.032 Uiso 1 1 calc R U . . .
C12 C 0.7079(5) -0.2522(7) 0.8437(3) 0.0288(11) Uani 1 1 d . . . . .
H12A H 0.619414 -0.266614 0.814217 0.035 Uiso 1 1 calc R U . . .
C13 C 0.7380(4) -0.0141(7) 0.9325(3) 0.0284(11) Uani 1 1 d . . . . .
C14 C 0.7808(4) 0.0623(6) 0.8667(4) 0.0266(10) Uani 1 1 d . . . . .
H14A H 0.828546 0.004154 0.834876 0.032 Uiso 1 1 calc R U . . .
C15 C 0.7558(5) 0.2217(7) 0.8459(4) 0.0315(12) Uani 1 1 d . . . . .
C16 C 0.6941(5) 0.3060(7) 0.8977(4) 0.0323(11) Uani 1 1 d . . . . .
H16A H 0.675607 0.413892 0.884907 0.039 Uiso 1 1 calc R U . . .
C17 C 0.6585(5) 0.2364(8) 0.9682(4) 0.0373(13) Uani 1 1 d . . . . .
H17A H 0.619975 0.297593 1.004694 0.045 Uiso 1 1 calc R U . . .
C18 C 0.6799(5) 0.0758(7) 0.9846(4) 0.0311(11) Uani 1 1 d . . . . .
C19 C 0.5940(7) 0.0830(10) 1.1100(5) 0.0539(18) Uani 1 1 d . . . . .
H19A H 0.656139 0.163062 1.139654 0.081 Uiso 1 1 calc R U . . .
H19B H 0.576385 0.012603 1.154933 0.081 Uiso 1 1 calc R U . . .
H19C H 0.514203 0.134002 1.076562 0.081 Uiso 1 1 calc R U . . .
C20 C 0.7944(5) 0.2983(7) 0.7695(4) 0.0346(12) Uani 1 1 d . . . . .
H20A H 0.887853 0.317992 0.791469 0.042 Uiso 1 1 calc R U . . .
H20B H 0.752538 0.402622 0.760612 0.042 Uiso 1 1 calc R U . . .
C21 C 0.9859(4) -0.1238(8) 0.6708(3) 0.0326(12) Uani 1 1 d . . . . .
H21A H 0.976049 -0.108158 0.606395 0.039 Uiso 1 1 calc R U . . .
H21B H 0.977237 -0.237734 0.680540 0.039 Uiso 1 1 calc R U . . .
C22 C 1.1194(4) -0.0738(7) 0.7218(3) 0.0282(11) Uani 1 1 d . . . . .
C23 C 1.1482(5) 0.0133(8) 0.8010(4) 0.0344(12) Uani 1 1 d . . . . .
H23A H 1.081201 0.046519 0.825164 0.041 Uiso 1 1 calc R U . . .
C24 C 1.2749(5) 0.0514(8) 0.8444(4) 0.0404(14) Uani 1 1 d . . . . .
H24A H 1.293389 0.111174 0.897885 0.049 Uiso 1 1 calc R U . . .
C25 C 1.3742(5) 0.0036(8) 0.8110(4) 0.0395(14) Uani 1 1 d . . . . .
H25A H 1.460202 0.031207 0.841048 0.047 Uiso 1 1 calc R U . . .
C26 C 1.3477(5) -0.0848(8) 0.7332(4) 0.0358(13) Uani 1 1 d . . . . .
H26A H 1.415605 -0.120079 0.710437 0.043 Uiso 1 1 calc R U . . .
C27 C 1.2214(5) -0.1215(8) 0.6889(3) 0.0330(12) Uani 1 1 d . . . . .
H27A H 1.203692 -0.180176 0.635055 0.040 Uiso 1 1 calc R U . . .

loop_
_atom_site_aniso_label
_atom_site_aniso_U_11
_atom_site_aniso_U_22
_atom_site_aniso_U_33
_atom_site_aniso_U_23
_atom_site_aniso_U_13
_atom_site_aniso_U_12
Cl1 0.0332(6) 0.0413(8) 0.0393(6) 0.0077(6) 0.0074(5) 0.0022(6)
O1 0.042(2) 0.038(3) 0.043(2) 0.0037(19) 0.0026(17) -0.0014(19)
O2 0.047(2) 0.042(3) 0.048(2) 0.0003(19) 0.0268(18) 0.000(2)
O3 0.032(3) 0.028(4) 0.028(3) 0.003(3) 0.009(3) -0.007(3)
N1 0.0260(19) 0.030(3) 0.043(2) 0.010(2) 0.0123(16) 0.004(2)
N2 0.0210(18) 0.026(3) 0.040(2) 0.0013(18) 0.0117(16) 0.0008(17)
C1 0.026(2) 0.027(3) 0.035(2) 0.006(2) 0.0101(19) -0.002(2)
C2 0.022(2) 0.032(3) 0.034(2) 0.000(2) 0.0086(19) 0.000(2)
C3 0.028(2) 0.033(3) 0.045(3) 0.008(3) 0.013(2) 0.001(2)
C4 0.030(3) 0.031(3) 0.048(3) 0.013(3) 0.013(2) 0.000(2)
C5 0.030(3) 0.033(4) 0.063(4) 0.013(3) 0.016(2) 0.006(2)
C6 0.024(2) 0.027(3) 0.040(3) 0.000(2) 0.0105(19) -0.007(2)
C7 0.025(2) 0.013(3) 0.042(3) -0.001(2) 0.0066(18) -0.0021(18)
C8A 0.023(2) 0.027(3) 0.046(3) 0.002(2) 0.0084(18) 0.0032(19)
C9A 0.022(4) 0.025(8) 0.044(4) 0.010(4) 0.009(3) 0.007(4)
C8B 0.023(2) 0.027(3) 0.046(3) 0.002(2) 0.0084(18) 0.0032(19)
C9B 0.026(5) 0.036(10) 0.042(4) -0.002(5) 0.004(4) 0.001(5)
C10 0.028(2) 0.034(3) 0.038(3) 0.004(2) 0.0071(19) 0.005(2)
C11 0.024(2) 0.020(3) 0.035(2) 0.004(2) 0.0089(18) 0.0013(19)
C12 0.023(2) 0.023(3) 0.039(3) 0.006(2) 0.0063(19) -0.0026(19)
C13 0.019(2) 0.025(3) 0.041(3) 0.002(2) 0.0065(19) -0.0013(19)
C14 0.024(2) 0.015(3) 0.043(3) -0.001(2) 0.0127(19) -0.0006(18)
C15 0.029(2) 0.022(3) 0.047(3) 0.002(2) 0.016(2) 0.001(2)
C16 0.034(3) 0.018(3) 0.044(3) -0.006(2) 0.010(2) -0.002(2)
C17 0.037(3) 0.030(3) 0.047(3) -0.007(3) 0.015(2) 0.003(2)
C18 0.026(2) 0.029(3) 0.040(3) -0.003(2) 0.011(2) -0.005(2)
C19 0.055(4) 0.061(5) 0.060(4) -0.001(3) 0.038(3) 0.008(3)
C20 0.035(3) 0.022(3) 0.049(3) 0.008(2) 0.015(2) -0.002(2)
C21 0.024(2) 0.043(4) 0.034(2) -0.006(2) 0.0130(19) -0.002(2)
C22 0.022(2) 0.032(3) 0.033(2) -0.002(2) 0.0125(18) -0.001(2)
C23 0.027(2) 0.036(3) 0.044(3) -0.008(2) 0.015(2) -0.004(2)
C24 0.030(3) 0.047(4) 0.044(3) -0.014(3) 0.008(2) -0.009(3)
C25 0.025(2) 0.050(4) 0.041(3) -0.002(3) 0.005(2) -0.010(2)
C26 0.022(2) 0.044(4) 0.045(3) 0.005(3) 0.014(2) -0.001(2)
C27 0.023(2) 0.045(4) 0.033(3) -0.002(2) 0.0116(19) -0.005(2)

loop_
_atom_type_symbol
_atom_type_description
_atom_type_scat_dispersion_real
_atom_type_scat_dispersion_imag
_atom_type_scat_source
C C 0.0181 0.0091 'International Tables Vol C Tables 4.2.6.8 and 6.1.1.4'
H H 0.0000 0.0000 'International Tables Vol C Tables 4.2.6.8 and 6.1.1.4'
N N 0.0311 0.0180 'International Tables Vol C Tables 4.2.6.8 and 6.1.1.4'
O O 0.0492 0.0322 'International Tables Vol C Tables 4.2.6.8 and 6.1.1.4'
Cl Cl 0.3639 0.7018 'International Tables Vol C Tables 4.2.6.8 and 6.1.1.4'

loop_
_geom_angle_atom_site_label_1
_geom_angle_atom_site_label_2
_geom_angle_atom_site_label_3
_geom_angle
C18 O2 C19 117.6(5)
H3C O3 H3D 114(7)
C1 N1 C5 111.0(4)
C1 N1 C4 114.7(4)
C5 N1 C4 113.2(5)
C1 N1 H1C 105.7
C5 N1 H1C 105.7
C4 N1 H1C 105.7
C21 N2 C2 110.3(4)
C21 N2 C3 107.5(4)
C2 N2 C3 110.1(4)
N1 C1 C2 114.0(4)
N1 C1 H1A 108.8
C2 C1 H1A 108.8
N1 C1 H1B 108.8
C2 C1 H1B 108.8
H1A C1 H1B 107.7
N2 C2 C1 111.4(5)
N2 C2 C6 112.1(4)
C1 C2 C6 108.4(4)
N2 C2 H2A 108.3
C1 C2 H2A 108.3
C6 C2 H2A 108.3
N2 C3 C4 115.7(4)
N2 C3 H3A 108.3
C4 C3 H3A 108.3
N2 C3 H3B 108.4
C4 C3 H3B 108.3
H3A C3 H3B 107.4
N1 C4 C3 105.8(5)
N1 C4 C20 117.8(4)
C3 C4 C20 118.1(5)
N1 C4 H4A 104.5
C3 C4 H4A 104.5
C20 C4 H4A 104.5
N1 C5 H5A 109.5
N1 C5 H5B 109.5
H5A C5 H5B 109.5
N1 C5 H5C 109.5
H5A C5 H5C 109.5
H5B C5 H5C 109.5
C7 C6 C2 113.4(4)
C7 C6 H6A 108.9
C2 C6 H6A 108.9
C7 C6 H6B 108.9
C2 C6 H6B 108.9
H6A C6 H6B 107.7
C12 C7 C6 120.9(4)
C12 C7 C8A 120.2(5)
C6 C7 C8A 118.8(4)
C12 C7 C8B 120.2(5)
C6 C7 C8B 118.8(4)
C9A C8A C7 114.9(5)
C9A C8A H8A 108.5
C7 C8A H8A 108.5
C9A C8A H8B 108.5
C7 C8A H8B 108.5
H8A C8A H8B 107.5
C10 C9A C8A 114.0(8)
C10 C9A H9AA 108.8
C8A C9A H9AA 108.8
C10 C9A H9AB 108.8
C8A C9A H9AB 108.8
H9AA C9A H9AB 107.7
C9B C8B C7 111.3(6)
C9B C8B H8B1 109.4
C7 C8B H8B1 109.4
C9B C8B H8B2 109.4
C7 C8B H8B2 109.4
H8B1 C8B H8B2 108.0
C10 C9B C8B 118.8(10)
C10 C9B H9BA 107.6
C8B C9B H9BA 107.6
C10 C9B H9BB 107.6
C8B C9B H9BB 107.6
H9BA C9B H9BB 107.0
O1 C10 C9B 127.0(6)
O1 C10 C9A 111.0(6)
O1 C10 C11 115.1(5)
C9B C10 C11 117.0(6)
C9A C10 C11 112.0(5)
C12 C11 C10 113.2(4)
C12 C11 C13 105.4(4)
C10 C11 C13 112.5(4)
C12 C11 H11A 108.5
C10 C11 H11A 108.5
C13 C11 H11A 108.5
C7 C12 C11 122.4(4)
C7 C12 H12A 118.8
C11 C12 H12A 118.8
C18 C13 C14 118.0(5)
C18 C13 C11 122.4(5)
C14 C13 C11 119.3(5)
C13 C14 C15 122.5(5)
C13 C14 H14A 118.7
C15 C14 H14A 118.7
C16 C15 C14 117.3(5)
C16 C15 C20 121.3(5)
C14 C15 C20 121.4(5)
C15 C16 C17 121.7(6)
C15 C16 H16A 119.2
C17 C16 H16A 119.2
C16 C17 C18 119.4(5)
C16 C17 H17A 120.3
C18 C17 H17A 120.3
O2 C18 C13 115.2(5)
O2 C18 C17 124.0(5)
C13 C18 C17 120.7(5)
O2 C19 H19A 109.5
O2 C19 H19B 109.5
H19A C19 H19B 109.5
O2 C19 H19C 109.5
H19A C19 H19C 109.5
H19B C19 H19C 109.5
C15 C20 C4 124.0(5)
C15 C20 H20A 106.3
C4 C20 H20A 106.3
C15 C20 H20B 106.3
C4 C20 H20B 106.3
H20A C20 H20B 106.4
N2 C21 C22 115.9(5)
N2 C21 H21A 108.3
C22 C21 H21A 108.3
N2 C21 H21B 108.3
C22 C21 H21B 108.3
H21A C21 H21B 107.4
C23 C22 C27 118.0(4)
C23 C22 C21 124.2(4)
C27 C22 C21 117.8(5)
C24 C23 C22 120.1(5)
C24 C23 H23A 119.9
C22 C23 H23A 119.9
C25 C24 C23 121.1(5)
C25 C24 H24A 119.5
C23 C24 H24A 119.5
C24 C25 C26 119.7(5)
C24 C25 H25A 120.2
C26 C25 H25A 120.2
C27 C26 C25 119.6(5)
C27 C26 H26A 120.2
C25 C26 H26A 120.2
C26 C27 C22 121.5(5)
C26 C27 H27A 119.2
C22 C27 H27A 119.2

loop_
_geom_bond_atom_site_label_1
_geom_bond_atom_site_label_2
_geom_bond_distance
O1 C10 1.329(7)
O2 C18 1.375(7)
O2 C19 1.418(7)
O3 H3C 0.83(3)
O3 H3D 0.83(3)
N1 C1 1.490(8)
N1 C5 1.498(7)
N1 C4 1.509(7)
N1 H1C 1.0000
N2 C21 1.459(6)
N2 C2 1.465(6)
N2 C3 1.476(8)
C1 C2 1.536(7)
C1 H1A 0.9900
C1 H1B 0.9900
C2 C6 1.557(8)
C2 H2A 1.0000
C3 C4 1.532(8)
C3 H3A 0.9900
C3 H3B 0.9900
C4 C20 1.556(9)
C4 H4A 1.0000
C5 H5A 0.9800
C5 H5B 0.9800
C5 H5C 0.9800
C6 C7 1.513(7)
C6 H6A 0.9900
C6 H6B 0.9900
C7 C12 1.335(7)
C7 C8A 1.529(7)
C7 C8B 1.529(7)
C8A C9A 1.515(13)
C8A H8A 0.9900
C8A H8B 0.9900
C9A C10 1.487(11)
C9A H9AA 0.9900
C9A H9AB 0.9900
C8B C9B 1.487(14)
C8B H8B1 0.9900
C8B H8B2 0.9900
C9B C10 1.437(13)
C9B H9BA 0.9900
C9B H9BB 0.9900
C10 C11 1.528(7)
C11 C12 1.515(7)
C11 C13 1.534(8)
C11 H11A 1.0000
C12 H12A 0.9500
C13 C18 1.388(8)
C13 C14 1.398(7)
C14 C15 1.404(8)
C14 H14A 0.9500
C15 C16 1.384(8)
C15 C20 1.515(7)
C16 C17 1.394(8)
C16 H16A 0.9500
C17 C18 1.399(9)
C17 H17A 0.9500
C19 H19A 0.9800
C19 H19B 0.9800
C19 H19C 0.9800
C20 H20A 0.9900
C20 H20B 0.9900
C21 C22 1.508(7)
C21 H21A 0.9900
C21 H21B 0.9900
C22 C23 1.400(8)
C22 C27 1.403(7)
C23 C24 1.391(7)
C23 H23A 0.9500
C24 C25 1.382(8)
C24 H24A 0.9500
C25 C26 1.389(9)
C25 H25A 0.9500
C26 C27 1.388(7)
C26 H26A 0.9500
C27 H27A 0.9500

loop_
_geom_hbond_atom_site_label_D
_geom_hbond_atom_site_label_H
_geom_hbond_atom_site_label_A
_geom_hbond_distance_DH
_geom_hbond_distance_HA
_geom_hbond_distance_DA
_geom_hbond_angle_DHA
_geom_hbond_site_symmetry_A
O3 H3C Cl1 0.83(3) 2.50(3) 3.330(7) 175(13) .
O3 H3D Cl1 0.83(3) 2.54(4) 3.347(8) 167(12) 2_646
N1 H1C Cl1 1.00 2.05 3.044(5) 173.9 .

loop_
_geom_torsion_atom_site_label_1
_geom_torsion_atom_site_label_2
_geom_torsion_atom_site_label_3
_geom_torsion_atom_site_label_4
_geom_torsion
C5 N1 C1 C2 -179.7(4)
C4 N1 C1 C2 -49.7(6)
C21 N2 C2 C1 -170.9(4)
C3 N2 C2 C1 -52.5(5)
C21 N2 C2 C6 67.4(5)
C3 N2 C2 C6 -174.2(4)
N1 C1 C2 N2 49.1(6)
N1 C1 C2 C6 172.9(4)
C21 N2 C3 C4 -179.7(4)
C2 N2 C3 C4 60.2(6)
C1 N1 C4 C3 50.4(6)
C5 N1 C4 C3 179.3(4)
C1 N1 C4 C20 -84.3(6)
C5 N1 C4 C20 44.6(7)
N2 C3 C4 N1 -56.9(6)
N2 C3 C4 C20 77.6(6)
N2 C2 C6 C7 50.1(6)
C1 C2 C6 C7 -73.3(5)
C2 C6 C7 C12 85.9(6)
C2 C6 C7 C8A -90.8(6)
C2 C6 C7 C8B -90.8(6)
C12 C7 C8A C9A -22.0(9)
C6 C7 C8A C9A 154.6(7)
C7 C8A C9A C10 39.6(11)
C12 C7 C8B C9B 18.3(10)
C6 C7 C8B C9B -165.0(9)
C7 C8B C9B C10 -43.6(14)
C8B C9B C10 O1 -136.0(8)
C8B C9B C10 C11 32.4(15)
C8A C9A C10 O1 177.9(6)
C8A C9A C10 C11 -51.9(10)
O1 C10 C11 C12 173.4(5)
C9B C10 C11 C12 3.6(11)
C9A C10 C11 C12 45.3(9)
O1 C10 C11 C13 54.0(6)
C9B C10 C11 C13 -115.8(10)
C9A C10 C11 C13 -74.1(8)
C6 C7 C12 C11 -159.1(5)
C8A C7 C12 C11 17.5(8)
C8B C7 C12 C11 17.5(8)
C10 C11 C12 C7 -29.2(7)
C13 C11 C12 C7 94.2(6)
C12 C11 C13 C18 134.4(5)
C10 C11 C13 C18 -101.8(5)
C12 C11 C13 C14 -40.1(6)
C10 C11 C13 C14 83.8(6)
C18 C13 C14 C15 -6.5(7)
C11 C13 C14 C15 168.2(5)
C13 C14 C15 C16 4.5(8)
C13 C14 C15 C20 -175.3(5)
C14 C15 C16 C17 0.3(8)
C20 C15 C16 C17 -179.9(5)
C15 C16 C17 C18 -3.1(8)
C19 O2 C18 C13 175.4(5)
C19 O2 C18 C17 -5.4(8)
C14 C13 C18 O2 -177.3(4)
C11 C13 C18 O2 8.2(7)
C14 C13 C18 C17 3.5(7)
C11 C13 C18 C17 -171.0(5)
C16 C17 C18 O2 -178.0(5)
C16 C17 C18 C13 1.0(8)
C16 C15 C20 C4 -134.0(6)
C14 C15 C20 C4 45.8(7)
N1 C4 C20 C15 39.0(8)
C3 C4 C20 C15 -90.2(6)
C2 N2 C21 C22 -167.4(4)
C3 N2 C21 C22 72.6(6)
N2 C21 C22 C23 16.0(9)
N2 C21 C22 C27 -165.9(5)
C27 C22 C23 C24 0.5(9)
C21 C22 C23 C24 178.6(6)
C22 C23 C24 C25 -0.4(10)
C23 C24 C25 C26 -0.5(11)
C24 C25 C26 C27 1.4(10)
C25 C26 C27 C22 -1.3(9)
C23 C22 C27 C26 0.3(9)
C21 C22 C27 C26 -177.9(6)
